data_1548226
loop_
_publ_author_name
'Zhi-Wei Jiao'
'Yong-Qiang Tu'
'Qing Zhang'
'Wen-Xing Liu'
'Shu-Yu Zhang'
'Shao-Hua Wang'
'Fu-Min Zhang'
'Sen Jiang'

_publ_section_title
;
 Tandem C-H oxidation/cyclization/rearrangement and its application to
 asymmetric syntheses of (-)-brussonol and (-)-przewalskine E
;
_journal_name_full 'Nature Communications'
_journal_page_first 7332
_journal_paper_doi 10.1038/ncomms8332
_journal_volume 6
_journal_year 2015
_chemical_absolute_configuration unk
_chemical_formula_moiety 'C14 H16 O2'
_chemical_formula_sum 'C14 H16 O2'
_chemical_formula_weight 216.27
_space_group_crystal_system monoclinic
_space_group_IT_number 4
_space_group_name_Hall 'P 2yb'
_space_group_name_H-M_alt 'P 1 21 1'
_symmetry_space_group_name_Hall 'P 2yb'
_symmetry_space_group_name_H-M 'P 1 21 1'
_atom_sites_solution_hydrogens geom
_atom_sites_solution_primary iterative
_atom_sites_solution_secondary difmap
_cell_angle_alpha 90.00
_cell_angle_beta 90.391(5)
_cell_angle_gamma 90.00
_cell_formula_units_Z 2
_cell_length_a 7.2978(6)
_cell_length_b 6.7046(3)
_cell_length_c 11.4419(7)
_cell_measurement_reflns_used 830
_cell_measurement_temperature 295.40(10)
_cell_measurement_theta_max 26.5200
_cell_measurement_theta_min 3.5570
_cell_volume 559.83(6)
_computing_cell_refinement
;
CrysAlisPro, Agilent Technologies,
Version 1.171.36.28 (release 01-02-2013 CrysAlis171 .NET)
(compiled Feb  1 2013,16:14:44)
;
_computing_data_collection
;
CrysAlisPro, Agilent Technologies,
Version 1.171.36.28 (release 01-02-2013 CrysAlis171 .NET)
(compiled Feb  1 2013,16:14:44)
;
_computing_data_reduction
;
CrysAlisPro, Agilent Technologies,
Version 1.171.36.28 (release 01-02-2013 CrysAlis171 .NET)
(compiled Feb  1 2013,16:14:44)
;
_computing_molecular_graphics
;
O. V. Dolomanov, L. J. Bourhis, R. J. Gildea, J. A. K. Howard and H. Puschmann,
OLEX2: a complete structure solution, refinement and analysis program.
J. Appl. Cryst. (2009). 42, 339-341.
;
_computing_publication_material
;
O. V. Dolomanov, L. J. Bourhis, R. J. Gildea, J. A. K. Howard and H. Puschmann,
OLEX2: a complete structure solution, refinement and analysis program.
J. Appl. Cryst. (2009). 42, 339-341.
;
_computing_structure_refinement
;
SHELXL, G.M. Sheldrick, Acta Cryst.
(2008). A64, 112-122
;
_computing_structure_solution 'SUPERFLIP, J. Appl. Cryst. (2007) 40, 786-790'
_diffrn_ambient_temperature 295.40(10)
_diffrn_detector_area_resol_mean 16.0733
_diffrn_measured_fraction_theta_full 0.9984
_diffrn_measured_fraction_theta_max 0.8875
_diffrn_measurement_details
;
#__ type_ start__ end____ width___ exp.time_
  1 omega  -49.00  -19.00   1.5000    5.0000
omega____ theta____ kappa____ phi______ frames
    -      -19.2137  -38.0000   30.0000 20

#__ type_ start__ end____ width___ exp.time_
  2 omega   -5.00   26.50   1.5000    5.0000
omega____ theta____ kappa____ phi______ frames
    -      -19.2137  -99.0000   30.0000 21

#__ type_ start__ end____ width___ exp.time_
  3 omega  -50.00   52.00   1.5000    5.0000
omega____ theta____ kappa____ phi______ frames
    -       22.6512  -77.0000  150.0000 68

#__ type_ start__ end____ width___ exp.time_
  4 omega    8.00   74.00   1.5000    5.0000
omega____ theta____ kappa____ phi______ frames
    -       22.6512   57.0000  -30.0000 44
;
_diffrn_measurement_device_type 'SuperNova, Dual, Cu at zero, Eos'
_diffrn_measurement_method '\w scans'
_diffrn_orient_matrix_UB_11 0.0759673000
_diffrn_orient_matrix_UB_12 -0.0309617000
_diffrn_orient_matrix_UB_13 0.0344347000
_diffrn_orient_matrix_UB_21 -0.0368188000
_diffrn_orient_matrix_UB_22 -0.0976866000
_diffrn_orient_matrix_UB_23 0.0027473000
_diffrn_orient_matrix_UB_31 0.0481411000
_diffrn_orient_matrix_UB_32 -0.0260120000
_diffrn_orient_matrix_UB_33 -0.0514840000
_diffrn_radiation_monochromator mirror
_diffrn_radiation_type 'Mo K\a'
_diffrn_radiation_wavelength 0.7107
_diffrn_reflns_av_R_equivalents 0.0238
_diffrn_reflns_av_unetI/netI 0.0516
_diffrn_reflns_limit_h_max 5
_diffrn_reflns_limit_h_min -9
_diffrn_reflns_limit_k_max 8
_diffrn_reflns_limit_k_min -8
_diffrn_reflns_limit_l_max 14
_diffrn_reflns_limit_l_min -14
_diffrn_reflns_number 2337
_diffrn_reflns_theta_full 28.55
_diffrn_reflns_theta_max 28.55
_diffrn_reflns_theta_min 3.30
_diffrn_source 'SuperNova (Mo) X-ray Source'
_exptl_absorpt_coefficient_mu 0.084
_exptl_absorpt_correction_T_max 1.00000
_exptl_absorpt_correction_T_min 0.84598
_exptl_absorpt_correction_type multi-scan
_exptl_absorpt_process_details
;
CrysAlisPro, Agilent Technologies,
Version 1.171.36.28 (release 01-02-2013 CrysAlis171 .NET)
(compiled Feb  1 2013,16:14:44)
Empirical absorption correction using spherical harmonics,
 implemented in SCALE3 ABSPACK scaling algorithm.
;
_exptl_crystal_colour 'clear light colourless'
_exptl_crystal_density_diffrn 1.283
_exptl_crystal_density_method 'not measured'
_exptl_crystal_description block
_exptl_crystal_F_000 232
_exptl_crystal_size_max 0.27
_exptl_crystal_size_mid 0.22
_exptl_crystal_size_min 0.14
_refine_diff_density_max 0.150
_refine_diff_density_min -0.203
_refine_diff_density_rms 0.044
_refine_ls_abs_structure_details 'Flack H D (1983), Acta Cryst. A39, 876-881'
_refine_ls_abs_structure_Flack 0(2)
_refine_ls_extinction_method none
_refine_ls_goodness_of_fit_ref 0.947
_refine_ls_hydrogen_treatment mixed
_refine_ls_matrix_type full
_refine_ls_number_parameters 147
_refine_ls_number_reflns 1925
_refine_ls_number_restraints 1
_refine_ls_restrained_S_all 0.947
_refine_ls_R_factor_all 0.0629
_refine_ls_R_factor_gt 0.0483
_refine_ls_shift/su_max 0.001
_refine_ls_shift/su_mean 0.000
_refine_ls_structure_factor_coef Fsqd
_refine_ls_weighting_details 'calc w=1/[\s^2^(Fo^2^)+(0.1000P)^2^+0.0000P] where P=(Fo^2^+2Fc^2^)/3'
_refine_ls_weighting_scheme calc
_refine_ls_wR_factor_gt 0.1335
_refine_ls_wR_factor_ref 0.1547
_reflns_number_gt 1538
_reflns_number_total 1925
_reflns_threshold_expression >2sigma(I)
_cod_data_source_file ncomms8332-s3.cif
_cod_data_source_block jiaozhw0522
_cod_original_cell_volume 559.82(6)
_cod_database_code 1548226
_reflns_odcompleteness_completeness 99.84
_reflns_odcompleteness_iscentric 1
_reflns_odcompleteness_theta 26.32
_olex2_refinement_description
;
1. Fixed Uiso
 At 1.2 times of:
  All C(H) groups, All C(H,H) groups
 At 1.5 times of:
  All C(H,H,H) groups
2.a Ternary CH refined with riding coordinates:
 C3(H3), C9(H9)
2.b Secondary CH2 refined with riding coordinates:
 C10(H10A,H10B), C14(H14A,H14B)
2.c Aromatic/amide H refined with riding coordinates:
 C2(H2), C7(H7), C8(H8), C11(H11)
2.d Idealised Me refined as rotating group:
 C12(H12A,H12B,H12C), C13(H13A,H13B,H13C)
;

loop_
_space_group_symop_id
_space_group_symop_operation_xyz
1 'x, y, z'
2 '-x, y+1/2, -z'

loop_
_atom_site_label
_atom_site_type_symbol
_atom_site_fract_x
_atom_site_fract_y
_atom_site_fract_z
_atom_site_U_iso_or_equiv
_atom_site_adp_type
_atom_site_occupancy
_atom_site_symmetry_multiplicity
_atom_site_calc_flag
_atom_site_refinement_flags
_atom_site_disorder_assembly
_atom_site_disorder_group
O1 O -0.5132(3) -0.5294(4) -1.05017(19) 0.0599(7) Uani 1 1 d . . .
O2 O -0.9477(2) -0.6143(3) -0.79665(17) 0.0403(5) Uani 1 1 d . . .
C3 C -0.7711(4) -0.7066(5) -0.8166(3) 0.0378(7) Uani 1 1 d . . .
H3 H -0.7826 -0.8070 -0.8785 0.045 Uiso 1 1 calc R . .
C4 C -0.6521(4) -0.5271(6) -0.9936(3) 0.0426(7) Uani 1 1 d . . .
C5 C -0.8288(4) -0.4892(4) -0.6141(2) 0.0342(7) Uani 1 1 d . . .
C6 C -0.7357(4) -0.6684(4) -0.5989(2) 0.0356(7) Uani 1 1 d . . .
C1 C -0.6457(4) -0.5325(5) -0.8592(2) 0.0350(6) Uani 1 1 d . . .
C2 C -0.7921(4) -0.4184(6) -0.4080(3) 0.0462(8) Uani 1 1 d . . .
H2 H -0.8121 -0.3355 -0.3442 0.055 Uiso 1 1 calc R . .
C7 C -0.6699(4) -0.7194(6) -0.4881(3) 0.0431(8) Uani 1 1 d . . .
H7 H -0.6054 -0.8378 -0.4778 0.052 Uiso 1 1 calc R . .
C8 C -0.8555(4) -0.3638(5) -0.5185(3) 0.0410(7) Uani 1 1 d . . .
H8 H -0.9160 -0.2429 -0.5287 0.049 Uiso 1 1 calc R . .
C9 C -0.8979(4) -0.4361(4) -0.7341(3) 0.0366(7) Uani 1 1 d . . .
H9 H -1.0025 -0.3449 -0.7292 0.044 Uiso 1 1 calc R . .
C10 C -0.7127(4) -0.8074(4) -0.7031(3) 0.0409(7) Uani 1 1 d . . .
H10A H -0.5854 -0.8476 -0.7085 0.049 Uiso 1 1 calc R . .
H10B H -0.7859 -0.9263 -0.6914 0.049 Uiso 1 1 calc R . .
C11 C -0.6995(4) -0.5962(6) -0.3938(3) 0.0461(8) Uani 1 1 d . . .
H11 H -0.6567 -0.6331 -0.3202 0.055 Uiso 1 1 calc R . .
C12 C -0.4474(4) -0.5445(6) -0.8161(3) 0.0464(8) Uani 1 1 d . . .
H12A H -0.3952 -0.6697 -0.8392 0.070 Uiso 1 1 calc R . .
H12B H -0.4445 -0.5340 -0.7324 0.070 Uiso 1 1 calc R . .
H12C H -0.3780 -0.4373 -0.8494 0.070 Uiso 1 1 calc R . .
C13 C -0.8351(5) -0.5236(8) -1.0544(3) 0.0640(11) Uani 1 1 d . . .
H13A H -0.8348 -0.6174 -1.1178 0.096 Uiso 1 1 calc R . .
H13B H -0.8582 -0.3922 -1.0843 0.096 Uiso 1 1 calc R . .
H13C H -0.9292 -0.5590 -1.0000 0.096 Uiso 1 1 calc R . .
C14 C -0.7459(4) -0.3458(4) -0.8101(3) 0.0386(7) Uani 1 1 d . . .
H14A H -0.6634 -0.2642 -0.7636 0.046 Uiso 1 1 calc R . .
H14B H -0.7972 -0.2653 -0.8727 0.046 Uiso 1 1 calc R . .

loop_
_atom_site_aniso_label
_atom_site_aniso_U_11
_atom_site_aniso_U_22
_atom_site_aniso_U_33
_atom_site_aniso_U_23
_atom_site_aniso_U_13
_atom_site_aniso_U_12
O1 0.0615(14) 0.0675(16) 0.0508(14) 0.0015(14) 0.0233(11) 0.0046(14)
O2 0.0348(10) 0.0452(12) 0.0410(11) -0.0027(10) 0.0025(8) -0.0013(9)
C3 0.0418(15) 0.0321(15) 0.0397(16) -0.0044(14) 0.0040(12) 0.0008(14)
C4 0.0520(16) 0.0365(15) 0.0393(16) 0.0010(15) 0.0116(13) 0.0015(16)
C5 0.0291(13) 0.0383(17) 0.0352(15) 0.0000(13) 0.0048(11) 0.0023(11)
C6 0.0347(13) 0.0362(16) 0.0360(15) 0.0021(13) 0.0056(11) -0.0004(12)
C1 0.0342(13) 0.0353(14) 0.0355(14) -0.0011(14) 0.0052(10) 0.0011(13)
C2 0.0411(16) 0.062(2) 0.0362(16) -0.0128(16) 0.0055(12) -0.0046(16)
C7 0.0346(14) 0.0489(19) 0.0457(18) 0.0085(16) 0.0022(12) 0.0015(15)
C8 0.0364(15) 0.0420(17) 0.0447(17) -0.0034(15) 0.0090(12) 0.0023(14)
C9 0.0376(14) 0.0358(15) 0.0365(15) -0.0016(13) 0.0007(11) 0.0086(13)
C10 0.0494(17) 0.0320(15) 0.0414(17) 0.0022(14) 0.0036(13) 0.0065(14)
C11 0.0396(15) 0.063(2) 0.0354(15) 0.0028(16) 0.0001(11) -0.0051(16)
C12 0.0364(14) 0.049(2) 0.0533(18) -0.0035(17) -0.0007(12) 0.0017(16)
C13 0.057(2) 0.094(3) 0.0413(18) 0.004(2) 0.0003(15) 0.001(2)
C14 0.0454(15) 0.0325(15) 0.0380(16) 0.0026(14) 0.0056(12) 0.0037(14)

loop_
_atom_type_symbol
_atom_type_description
_atom_type_scat_dispersion_real
_atom_type_scat_dispersion_imag
_atom_type_scat_source
C C 0.0033 0.0016 'International Tables Vol C Tables 4.2.6.8 and 6.1.1.4'
H H 0.0000 0.0000 'International Tables Vol C Tables 4.2.6.8 and 6.1.1.4'
O O 0.0106 0.0060 'International Tables Vol C Tables 4.2.6.8 and 6.1.1.4'

loop_
_geom_angle_atom_site_label_1
_geom_angle_atom_site_label_2
_geom_angle_atom_site_label_3
_geom_angle
_geom_angle_site_symmetry_1
_geom_angle_site_symmetry_3
C9 O2 C3 102.2(2) . .
O2 C3 H3 109.5 . .
O2 C3 C1 104.7(2) . .
O2 C3 C10 107.4(2) . .
C1 C3 H3 109.5 . .
C10 C3 H3 109.5 . .
C10 C3 C1 115.9(2) . .
O1 C4 C1 121.1(3) . .
O1 C4 C13 120.0(3) . .
C13 C4 C1 119.0(3) . .
C6 C5 C8 119.6(3) . .
C6 C5 C9 118.7(3) . .
C8 C5 C9 121.8(3) . .
C5 C6 C7 119.4(3) . .
C5 C6 C10 119.1(3) . .
C7 C6 C10 121.5(3) . .
C4 C1 C3 108.4(2) . .
C4 C1 C14 109.4(3) . .
C12 C1 C3 114.5(3) . .
C12 C1 C4 110.3(2) . .
C12 C1 C14 111.8(3) . .
C14 C1 C3 102.1(2) . .
C8 C2 H2 120.2 . .
C11 C2 H2 120.2 . .
C11 C2 C8 119.5(3) . .
C6 C7 H7 119.7 . .
C11 C7 C6 120.7(3) . .
C11 C7 H7 119.7 . .
C5 C8 H8 119.8 . .
C2 C8 C5 120.5(3) . .
C2 C8 H8 119.8 . .
O2 C9 C5 109.9(2) . .
O2 C9 H9 110.6 . .
O2 C9 C14 103.1(2) . .
C5 C9 H9 110.6 . .
C5 C9 C14 111.8(2) . .
C14 C9 H9 110.6 . .
C3 C10 C6 111.4(2) . .
C3 C10 H10A 109.4 . .
C3 C10 H10B 109.4 . .
C6 C10 H10A 109.4 . .
C6 C10 H10B 109.4 . .
H10A C10 H10B 108.0 . .
C2 C11 H11 119.8 . .
C7 C11 C2 120.4(3) . .
C7 C11 H11 119.8 . .
C1 C12 H12A 109.5 . .
C1 C12 H12B 109.5 . .
C1 C12 H12C 109.5 . .
H12A C12 H12B 109.5 . .
H12A C12 H12C 109.5 . .
H12B C12 H12C 109.5 . .
C4 C13 H13A 109.5 . .
C4 C13 H13B 109.5 . .
C4 C13 H13C 109.5 . .
H13A C13 H13B 109.5 . .
H13A C13 H13C 109.5 . .
H13B C13 H13C 109.5 . .
C1 C14 H14A 111.1 . .
C1 C14 H14B 111.1 . .
C9 C14 C1 103.3(2) . .
C9 C14 H14A 111.1 . .
C9 C14 H14B 111.1 . .
H14A C14 H14B 109.1 . .

loop_
_geom_bond_atom_site_label_1
_geom_bond_atom_site_label_2
_geom_bond_distance
_geom_bond_site_symmetry_2
O1 C4 1.206(3) .
O2 C3 1.449(3) .
O2 C9 1.438(4) .
C3 H3 0.9800 .
C3 C1 1.564(4) .
C3 C10 1.522(4) .
C4 C1 1.538(4) .
C4 C13 1.501(5) .
C5 C6 1.390(4) .
C5 C8 1.394(4) .
C5 C9 1.503(4) .
C6 C7 1.395(4) .
C6 C10 1.523(4) .
C1 C12 1.528(4) .
C1 C14 1.557(4) .
C2 H2 0.9300 .
C2 C8 1.392(4) .
C2 C11 1.380(5) .
C7 H7 0.9300 .
C7 C11 1.376(5) .
C8 H8 0.9300 .
C9 H9 0.9800 .
C9 C14 1.538(4) .
C10 H10A 0.9700 .
C10 H10B 0.9700 .
C11 H11 0.9300 .
C12 H12A 0.9600 .
C12 H12B 0.9600 .
C12 H12C 0.9600 .
C13 H13A 0.9600 .
C13 H13B 0.9600 .
C13 H13C 0.9600 .
C14 H14A 0.9700 .
C14 H14B 0.9700 .

loop_
_geom_torsion_atom_site_label_1
_geom_torsion_atom_site_label_2
_geom_torsion_atom_site_label_3
_geom_torsion_atom_site_label_4
_geom_torsion
_geom_torsion_site_symmetry_1
_geom_torsion_site_symmetry_2
_geom_torsion_site_symmetry_3
_geom_torsion_site_symmetry_4
O1 C4 C1 C3 -127.2(4) . . . .
O1 C4 C1 C12 -1.1(5) . . . .
O1 C4 C1 C14 122.3(4) . . . .
O2 C3 C1 C4 -92.9(3) . . . .
O2 C3 C1 C12 143.5(2) . . . .
O2 C3 C1 C14 22.5(3) . . . .
O2 C3 C10 C6 -47.8(3) . . . .
O2 C9 C14 C1 -34.4(3) . . . .
C3 O2 C9 C5 -69.5(3) . . . .
C3 O2 C9 C14 49.8(2) . . . .
C3 C1 C14 C9 6.9(3) . . . .
C4 C1 C14 C9 121.5(3) . . . .
C5 C6 C7 C11 1.3(4) . . . .
C5 C6 C10 C3 9.8(4) . . . .
C5 C9 C14 C1 83.6(3) . . . .
C6 C5 C8 C2 -1.0(4) . . . .
C6 C5 C9 O2 32.4(3) . . . .
C6 C5 C9 C14 -81.5(3) . . . .
C6 C7 C11 C2 -1.1(5) . . . .
C1 C3 C10 C6 68.7(3) . . . .
C7 C6 C10 C3 -172.0(2) . . . .
C8 C5 C6 C7 -0.2(4) . . . .
C8 C5 C6 C10 178.0(2) . . . .
C8 C5 C9 O2 -147.7(2) . . . .
C8 C5 C9 C14 98.4(3) . . . .
C8 C2 C11 C7 -0.1(5) . . . .
C9 O2 C3 C1 -45.3(3) . . . .
C9 O2 C3 C10 78.4(3) . . . .
C9 C5 C6 C7 179.7(2) . . . .
C9 C5 C6 C10 -2.1(4) . . . .
C9 C5 C8 C2 179.1(3) . . . .
C10 C3 C1 C4 149.0(3) . . . .
C10 C3 C1 C12 25.4(3) . . . .
C10 C3 C1 C14 -95.6(3) . . . .
C10 C6 C7 C11 -176.9(3) . . . .
C11 C2 C8 C5 1.2(4) . . . .
C12 C1 C14 C9 -116.0(3) . . . .
C13 C4 C1 C3 51.5(4) . . . .
C13 C4 C1 C12 177.6(4) . . . .
C13 C4 C1 C14 -59.1(4) . . . .
